data_1563043
loop_
_publ_author_name
'Yang, Jie'
'Shen, Lei'
'Yang, Gao-Wen'
'Li, Qiao-Yun'
'Shen, Wei'
'Jin, Jian-Ning'
'Zhao, Jing-Jing'
'Dai, Jian'

_publ_section_title
;
 A set of new transition metal-based coordination complexes dependent upon
 Hpztza ligand (Hpztza=2-(5-(pyrazin-2-yl)-2H-tetrazol-2-yl) acetic acid)
;
_journal_name_full 'Journal of Solid State Chemistry'
_journal_page_first 124
_journal_page_last 133
_journal_paper_doi 10.1016/j.jssc.2011.11.017
_journal_volume 186
_journal_year 2012
_chemical_formula_moiety 'C14 H14 N12 O6 Zn'
_chemical_formula_sum 'C14 H14 N12 O6 Zn'
_chemical_formula_weight 511.76
_space_group_IT_number 2
_space_group_name_Hall '-P 1'
_space_group_name_H-M_alt 'P -1'
_symmetry_cell_setting triclinic
_symmetry_space_group_name_Hall '-P 1'
_symmetry_space_group_name_H-M 'P -1'
_atom_sites_solution_hydrogens geom
_atom_sites_solution_primary direct
_atom_sites_solution_secondary difmap
_audit_creation_method SHELXL-97
_cell_angle_alpha 93.16(3)
_cell_angle_beta 97.93(3)
_cell_angle_gamma 114.13(3)
_cell_formula_units_Z 1
_cell_length_a 7.3993(15)
_cell_length_b 7.9352(16)
_cell_length_c 9.1366(18)
_cell_measurement_temperature 291(2)
_cell_volume 481.2(2)
_computing_molecular_graphics 'SHELXL-97 (Sheldrick, 1997)'
_computing_publication_material 'SHELXL-97 (Sheldrick, 1997)'
_computing_structure_refinement 'SHELXL-97 (Sheldrick, 1997)'
_computing_structure_solution 'SHELXS-97 (Sheldrick, 1990)'
_diffrn_ambient_temperature 291(2)
_diffrn_measured_fraction_theta_full 0.998
_diffrn_measured_fraction_theta_max 0.998
_diffrn_measurement_device_type 'Rigaku mercury'
_diffrn_measurement_method \w
_diffrn_radiation_monochromator graphite
_diffrn_radiation_source 'fine-focus sealed tube'
_diffrn_radiation_type MoK\a
_diffrn_radiation_wavelength 0.71073
_diffrn_reflns_av_R_equivalents 0.0361
_diffrn_reflns_av_sigmaI/netI 0.0469
_diffrn_reflns_limit_h_max 9
_diffrn_reflns_limit_h_min -9
_diffrn_reflns_limit_k_max 10
_diffrn_reflns_limit_k_min -10
_diffrn_reflns_limit_l_max 11
_diffrn_reflns_limit_l_min -11
_diffrn_reflns_number 5072
_diffrn_reflns_theta_full 27.49
_diffrn_reflns_theta_max 27.49
_diffrn_reflns_theta_min 3.06
_diffrn_standards_decay_% 0
_diffrn_standards_interval_count 0
_diffrn_standards_interval_time 0
_diffrn_standards_number 0
_exptl_absorpt_coefficient_mu 1.342
_exptl_absorpt_correction_T_max 0.7751
_exptl_absorpt_correction_T_min 0.7751
_exptl_absorpt_correction_type multi-scan
_exptl_crystal_density_diffrn 1.766
_exptl_crystal_density_method 'not measured'
_exptl_crystal_F_000 260
_exptl_crystal_size_max 0.20
_exptl_crystal_size_mid 0.20
_exptl_crystal_size_min 0.20
_refine_diff_density_max 0.602
_refine_diff_density_min -0.493
_refine_diff_density_rms 0.083
_refine_ls_extinction_method none
_refine_ls_goodness_of_fit_ref 0.941
_refine_ls_hydrogen_treatment constr
_refine_ls_matrix_type full
_refine_ls_number_parameters 148
_refine_ls_number_reflns 2198
_refine_ls_number_restraints 0
_refine_ls_restrained_S_all 0.941
_refine_ls_R_factor_all 0.0554
_refine_ls_R_factor_gt 0.0452
_refine_ls_shift/su_max 0.000
_refine_ls_shift/su_mean 0.000
_refine_ls_structure_factor_coef Fsqd
_refine_ls_weighting_details 'calc w=1/[\s^2^(Fo^2^)+(0.1000P)^2^+0.0000P] where P=(Fo^2^+2Fc^2^)/3'
_refine_ls_weighting_scheme calc
_refine_ls_wR_factor_gt 0.1235
_refine_ls_wR_factor_ref 0.1319
_reflns_number_gt 1904
_reflns_number_total 2198
_reflns_threshold_expression >2sigma(I)
_cod_data_source_file JSSC-2012-186-124.CIF
_cod_data_source_block t7
_cod_original_cell_volume 481.19(21)
_cod_database_code 1563043

loop_
_symmetry_equiv_pos_as_xyz
'x, y, z'
'-x, -y, -z'

loop_
_atom_site_label
_atom_site_type_symbol
_atom_site_fract_x
_atom_site_fract_y
_atom_site_fract_z
_atom_site_U_iso_or_equiv
_atom_site_adp_type
_atom_site_occupancy
_atom_site_symmetry_multiplicity
_atom_site_calc_flag
_atom_site_refinement_flags
_atom_site_disorder_assembly
_atom_site_disorder_group
Zn1 Zn 0.0000 1.0000 0.0000 0.02494(19) Uani 1 2 d S . .
O1 O 0.0583(3) 0.7802(3) 0.0645(2) 0.0314(5) Uani 1 1 d . . .
O2 O 0.3775(2) 0.9321(2) 0.18074(19) 0.0491(7) Uani 1 1 d . . .
O3 O 0.3051(2) 1.1664(2) 0.01224(19) 0.0314(5) Uani 1 1 d R . .
H3A H 0.4011 1.1427 0.0545 0.047 Uiso 1 1 d R . .
H3B H 0.3561 1.2757 -0.0110 0.047 Uiso 1 1 d R . .
N1 N 0.5035(4) 0.7044(4) 0.3932(3) 0.0296(6) Uani 1 1 d . . .
N2 N 0.3920(4) 0.6125(3) 0.2632(3) 0.0249(5) Uani 1 1 d . . .
N3 N 0.4766(4) 0.5271(4) 0.1881(3) 0.0318(6) Uani 1 1 d . . .
N4 N 0.6527(4) 0.5617(4) 0.2702(3) 0.0336(6) Uani 1 1 d . . .
N5 N 0.9919(4) 0.8914(3) 0.7622(3) 0.0273(5) Uani 1 1 d . . .
N6 N 1.0068(4) 0.7276(4) 0.4879(3) 0.0372(7) Uani 1 1 d . . .
C1 C 0.2178(4) 0.7921(4) 0.1432(3) 0.0266(6) Uani 1 1 d . . .
C2 C 0.1978(4) 0.6106(4) 0.2030(4) 0.0287(6) Uani 1 1 d . . .
H2A H 0.1164 0.5886 0.2805 0.034 Uiso 1 1 calc R . .
H2B H 0.1286 0.5086 0.1233 0.034 Uiso 1 1 calc R . .
C3 C 0.6673(4) 0.6721(4) 0.3942(3) 0.0247(6) Uani 1 1 d . . .
C4 C 0.8413(4) 0.7449(4) 0.5150(3) 0.0259(6) Uani 1 1 d . . .
C5 C 0.8349(4) 0.8278(4) 0.6503(3) 0.0255(6) Uani 1 1 d . . .
H5 H 0.7181 0.8396 0.6637 0.031 Uiso 1 1 calc R . .
C6 C 1.1587(5) 0.8756(5) 0.7351(4) 0.0345(7) Uani 1 1 d . . .
H6 H 1.2724 0.9198 0.8092 0.041 Uiso 1 1 calc R . .
C7 C 1.1634(5) 0.7949(5) 0.5994(4) 0.0413(8) Uani 1 1 d . . .
H7 H 1.2817 0.7869 0.5848 0.050 Uiso 1 1 calc R . .

loop_
_atom_site_aniso_label
_atom_site_aniso_U_11
_atom_site_aniso_U_22
_atom_site_aniso_U_33
_atom_site_aniso_U_23
_atom_site_aniso_U_13
_atom_site_aniso_U_12
Zn1 0.0203(3) 0.0252(3) 0.0276(3) -0.00166(18) -0.00309(18) 0.0107(2)
O1 0.0274(11) 0.0273(11) 0.0374(12) 0.0026(9) -0.0052(9) 0.0131(9)
O2 0.0273(12) 0.0320(13) 0.079(2) 0.0115(12) -0.0112(12) 0.0091(11)
O3 0.0250(10) 0.0267(11) 0.0381(12) -0.0010(9) 0.0000(9) 0.0089(9)
N1 0.0324(13) 0.0340(14) 0.0234(12) -0.0026(10) -0.0030(10) 0.0182(12)
N2 0.0281(13) 0.0230(12) 0.0233(12) 0.0004(9) -0.0017(10) 0.0127(10)
N3 0.0381(15) 0.0318(14) 0.0264(13) -0.0044(11) -0.0028(11) 0.0192(12)
N4 0.0334(14) 0.0404(15) 0.0293(14) -0.0065(11) -0.0022(11) 0.0215(13)
N5 0.0250(12) 0.0297(13) 0.0242(13) -0.0022(10) -0.0010(10) 0.0110(11)
N6 0.0327(15) 0.0520(18) 0.0308(14) -0.0052(12) 0.0003(11) 0.0248(14)
C1 0.0253(15) 0.0291(15) 0.0290(15) 0.0015(12) 0.0024(12) 0.0161(13)
C2 0.0253(14) 0.0268(15) 0.0324(16) 0.0022(12) -0.0028(12) 0.0120(13)
C3 0.0261(14) 0.0268(14) 0.0239(14) 0.0045(11) 0.0033(11) 0.0141(12)
C4 0.0266(14) 0.0269(15) 0.0252(14) 0.0025(11) 0.0011(11) 0.0132(12)
C5 0.0242(14) 0.0305(15) 0.0244(14) 0.0018(11) 0.0025(11) 0.0150(12)
C6 0.0248(15) 0.0471(19) 0.0312(17) -0.0013(14) -0.0018(12) 0.0176(14)
C7 0.0289(16) 0.060(2) 0.0390(19) -0.0046(16) 0.0016(14) 0.0255(17)

loop_
_atom_type_symbol
_atom_type_description
_atom_type_scat_dispersion_real
_atom_type_scat_dispersion_imag
_atom_type_scat_source
C C 0.0033 0.0016 'International Tables Vol C Tables 4.2.6.8 and 6.1.1.4'
H H 0.0000 0.0000 'International Tables Vol C Tables 4.2.6.8 and 6.1.1.4'
N N 0.0061 0.0033 'International Tables Vol C Tables 4.2.6.8 and 6.1.1.4'
O O 0.0106 0.0060 'International Tables Vol C Tables 4.2.6.8 and 6.1.1.4'
Zn Zn 0.2839 1.4301 'International Tables Vol C Tables 4.2.6.8 and 6.1.1.4'

loop_
_geom_angle_atom_site_label_1
_geom_angle_atom_site_label_2
_geom_angle_atom_site_label_3
_geom_angle
_geom_angle_site_symmetry_1
_geom_angle_site_symmetry_3
O1 Zn1 O1 180.0 2_575 .
O1 Zn1 O3 91.46(8) 2_575 2_575
O1 Zn1 O3 88.54(8) . 2_575
O1 Zn1 O3 88.54(8) 2_575 .
O1 Zn1 O3 91.46(8) . .
O3 Zn1 O3 180.0 2_575 .
O1 Zn1 N5 86.84(9) 2_575 2_676
O1 Zn1 N5 93.16(9) . 2_676
O3 Zn1 N5 88.15(9) 2_575 2_676
O3 Zn1 N5 91.85(9) . 2_676
O1 Zn1 N5 93.16(9) 2_575 1_454
O1 Zn1 N5 86.84(9) . 1_454
O3 Zn1 N5 91.85(9) 2_575 1_454
O3 Zn1 N5 88.15(9) . 1_454
N5 Zn1 N5 180.00(5) 2_676 1_454
C1 O1 Zn1 125.9(2) . .
Zn1 O3 H3A 125.4 . .
Zn1 O3 H3B 126.2 . .
H3A O3 H3B 107.7 . .
N2 N1 C3 101.9(2) . .
N3 N2 N1 113.7(2) . .
N3 N2 C2 121.9(2) . .
N1 N2 C2 124.4(2) . .
N2 N3 N4 106.8(2) . .
N3 N4 C3 105.6(2) . .
C5 N5 C6 116.5(3) . .
C5 N5 Zn1 127.2(2) . 1_656
C6 N5 Zn1 116.1(2) . 1_656
C7 N6 C4 115.7(3) . .
O2 C1 O1 127.5(3) . .
O2 C1 C2 119.0(3) . .
O1 C1 C2 113.4(3) . .
N2 C2 C1 112.7(2) . .
N2 C2 H2A 109.1 . .
C1 C2 H2A 109.1 . .
N2 C2 H2B 109.1 . .
C1 C2 H2B 109.1 . .
H2A C2 H2B 107.8 . .
N1 C3 N4 112.0(3) . .
N1 C3 C4 124.3(3) . .
N4 C3 C4 123.7(3) . .
N6 C4 C5 121.8(3) . .
N6 C4 C3 116.7(3) . .
C5 C4 C3 121.5(3) . .
N5 C5 C4 121.8(3) . .
N5 C5 H5 119.1 . .
C4 C5 H5 119.1 . .
N5 C6 C7 120.9(3) . .
N5 C6 H6 119.5 . .
C7 C6 H6 119.5 . .
N6 C7 C6 123.2(3) . .
N6 C7 H7 118.4 . .
C6 C7 H7 118.4 . .

loop_
_geom_bond_atom_site_label_1
_geom_bond_atom_site_label_2
_geom_bond_distance
_geom_bond_site_symmetry_2
Zn1 O1 2.058(2) 2_575
Zn1 O1 2.058(2) .
Zn1 O3 2.0810(17) 2_575
Zn1 O3 2.0810(17) .
Zn1 N5 2.277(2) 2_676
Zn1 N5 2.277(2) 1_454
O1 C1 1.259(3) .
O2 C1 1.233(3) .
O3 H3A 0.8544 .
O3 H3B 0.8453 .
N1 N2 1.329(3) .
N1 C3 1.336(4) .
N2 N3 1.317(3) .
N2 C2 1.460(4) .
N3 N4 1.324(4) .
N4 C3 1.358(4) .
N5 C5 1.336(4) .
N5 C6 1.344(4) .
N5 Zn1 2.277(2) 1_656
N6 C7 1.332(4) .
N6 C4 1.341(4) .
C1 C2 1.526(4) .
C2 H2A 0.9700 .
C2 H2B 0.9700 .
C3 C4 1.463(4) .
C4 C5 1.384(4) .
C5 H5 0.9300 .
C6 C7 1.375(5) .
C6 H6 0.9300 .
C7 H7 0.9300 .
